data_1542239
loop_
_publ_author_name
'Robert, J.L.'
'Gasperin, M.'

_publ_section_title
;
 Crystal Structure Refinement of Hendricksite, a Zn- and Mn-rich
 Trioctahedral Potassium Mica: a Contribution to the Crystal Chemistry of
 Zinc-Bearing Minerals
;
_journal_name_full
;
TMPM. Tschermaks Mineralogische und Petrographische Mitteilungen (1979-)
;
_journal_page_first 1
_journal_page_last 14
_journal_volume 34
_journal_year 1985
_chemical_formula_sum 'K0.89 Na0.1'
_chemical_name_systematic
;
(K.89 Na.10 Ba.04) (Mg1.57 Zn.54 Mn.40 Fe.25 Al.07 Ti.07 Cr.01) (Si2.92 
Al1.08) O10 (O H)2
;
_space_group_IT_number 12
_symmetry_space_group_name_Hall '-C 2y'
_symmetry_space_group_name_H-M 'C 1 2/m 1'
_cell_angle_alpha 90
_cell_angle_beta 100.07
_cell_angle_gamma 90
_cell_formula_units_Z 2
_cell_length_a 5.34
_cell_length_b 9.524
_cell_length_c 10.235
_cell_volume 512.514
_citation_journal_id_ASTM TTMMDZ
_cod_data_source_file Robert_TTMMDZ_1985_1969.cif
_cod_data_source_block K0.89Na0.1
_cod_original_cell_volume 512.5144
_cod_database_code 1542239

loop_
_symmetry_equiv_pos_as_xyz
x,y,z
-x,y,-z
-x,-y,-z
x,-y,z
x+1/2,y+1/2,z
-x+1/2,y+1/2,-z
-x+1/2,-y+1/2,-z
x+1/2,-y+1/2,z

loop_
_atom_site_label
_atom_site_type_symbol
_atom_site_fract_x
_atom_site_fract_y
_atom_site_fract_z
_atom_site_occupancy
_atom_site_U_iso_or_equiv
Na1 Na+1 0 0 0 0.1 0.0
K1 K+1 0 0 0 0.89 0.0
